data_1533737
loop_
_publ_author_name
'Spiess, M.'
'Gruehn, R.'

_publ_section_title
;
 Zum Hochtemperaturverhalten von Cd S O4
;
_journal_name_full 'Zeitschrift fuer Anorganische und Allgemeine Chemie'
_journal_page_first 16
_journal_page_last 28
_journal_volume 455
_journal_year 1979
_chemical_formula_sum 'Cd O4 S'
_chemical_name_systematic 'Cd (S O4)'
_space_group_IT_number 164
_symmetry_space_group_name_Hall '-P 3 2"'
_symmetry_space_group_name_H-M 'P -3 m 1'
_cell_angle_alpha 90
_cell_angle_beta 90
_cell_angle_gamma 120
_cell_formula_units_Z 4
_cell_length_a 5.012
_cell_length_b 5.012
_cell_length_c 7.637
_cell_volume 166.141
_citation_journal_id_ASTM ZAACAB
_cod_data_source_file Spiess_ZAACAB_1979_25.cif
_cod_data_source_block Cd1O4S1
_cod_original_cell_volume 166.1405
_cod_original_formula_sum 'Cd1 O4 S1'
_cod_database_code 1533737

loop_
_symmetry_equiv_pos_as_xyz
x,y,z
-y,x-y,z
-x+y,-x,z
y,x,-z
-x,-x+y,-z
x-y,-y,-z
-x,-y,-z
y,-x+y,-z
x-y,x,-z
-y,-x,z
x,x-y,z
-x+y,y,z

loop_
_atom_site_label
_atom_site_type_symbol
_atom_site_fract_x
_atom_site_fract_y
_atom_site_fract_z
_atom_site_occupancy
_atom_site_U_iso_or_equiv
O3 O-2 0.187 -0.187 0.71 1 0.0
S1 S+6 0.6667 0.3333 0.234 1 0.0
O4 O-2 0.803 -0.803 0.314 1 0.0
Cd1 Cd+2 0 0 0.504 1 0.0
O2 O-2 0.3333 0.6667 0.955 1 0.0
O1 O-2 0.6667 0.3333 0.026 1 0.0
S2 S+6 0.3333 0.6667 0.764 1 0.0
Cd2 Cd+2 0.6667 0.3333 0.689 1 0.0
